data_7248222
loop_
_publ_author_name
'Yao, Sheng-Jie'
'Qi, Zhen-Qing'
'Jiang, Zhan-Guo'
'Zhan, Cai-Hong'

_publ_section_title
;
 Polyoxometalate templated silver-bisphosphine sandwich: structurally
 tunable hybrid materials
;
_journal_issue 13
_journal_name_full CrystEngComm
_journal_page_first 1798
_journal_page_last 1805
_journal_paper_doi 10.1039/D4CE00106K
_journal_volume 26
_journal_year 2024
_chemical_formula_moiety 'C58 H58 Ag2 N2 P4, Mo6 O19'
_chemical_formula_sum 'C58 H58 Ag2 Mo6 N2 O19 P4'
_chemical_formula_weight 2002.32
_space_group_crystal_system triclinic
_space_group_IT_number 2
_space_group_name_Hall '-P 1'
_space_group_name_H-M_alt 'P -1'
_atom_sites_solution_hydrogens geom
_atom_sites_solution_primary dual
_audit_creation_date 2023-10-05
_audit_creation_method
;
Olex2 1.5
(compiled 2021.08.20 svn.r13c46975 for OlexSys, GUI svn.r6392)
;
_audit_update_record
;
2024-01-17 deposited with the CCDC.	2024-02-26 downloaded from the CCDC.
;
_cell_angle_alpha 109.407(3)
_cell_angle_beta 96.054(3)
_cell_angle_gamma 115.217(3)
_cell_formula_units_Z 1
_cell_length_a 11.6266(10)
_cell_length_b 12.7787(12)
_cell_length_c 13.6690(13)
_cell_measurement_reflns_used 9862
_cell_measurement_temperature 293.0
_cell_measurement_theta_max 26.39
_cell_measurement_theta_min 3.03
_cell_volume 1658.7(3)
_computing_cell_refinement 'SAINT V8.38A (Bruker, 2018)'
_computing_data_reduction 'SAINT V8.38A (Bruker, 2018)'
_computing_molecular_graphics 'Olex2 1.5 (Dolomanov et al., 2009)'
_computing_publication_material 'Olex2 1.5 (Dolomanov et al., 2009)'
_computing_structure_refinement 'SHELXL 2018/3 (Sheldrick, 2015)'
_computing_structure_solution 'SHELXT 2014/5 (Sheldrick, 2014)'
_diffrn_ambient_temperature 293.0
_diffrn_measured_fraction_theta_full 0.988
_diffrn_measured_fraction_theta_max 0.989
_diffrn_measurement_device_type 'BRUKER D8 VENTURE'
_diffrn_measurement_method '\f and \w scans'
_diffrn_radiation_type MoK\a
_diffrn_radiation_wavelength 0.71073
_diffrn_reflns_av_R_equivalents 0.0327
_diffrn_reflns_av_unetI/netI 0.0271
_diffrn_reflns_Laue_measured_fraction_full 0.988
_diffrn_reflns_Laue_measured_fraction_max 0.989
_diffrn_reflns_limit_h_max 14
_diffrn_reflns_limit_h_min -14
_diffrn_reflns_limit_k_max 15
_diffrn_reflns_limit_k_min -15
_diffrn_reflns_limit_l_max 17
_diffrn_reflns_limit_l_min -17
_diffrn_reflns_number 26690
_diffrn_reflns_point_group_measured_fraction_full 0.988
_diffrn_reflns_point_group_measured_fraction_max 0.989
_diffrn_reflns_theta_full 25.242
_diffrn_reflns_theta_max 26.401
_diffrn_reflns_theta_min 2.210
_diffrn_source_current 1.4
_diffrn_source_power 0.07
_diffrn_source_voltage 50.0
_diffrn_standards_number 0
_exptl_absorpt_coefficient_mu 1.840
_exptl_absorpt_correction_T_max 0.7449
_exptl_absorpt_correction_T_min 0.6366
_exptl_absorpt_correction_type multi-scan
_exptl_absorpt_process_details
;
SADABS-2016/2 (Bruker,2016/2) was used for absorption correction.
wR2(int) was 0.0787 before and 0.0445 after correction.
The Ratio of minimum to maximum transmission is 0.8546.
The \l/2 correction factor is Not present.
;
_exptl_crystal_colour yellow
_exptl_crystal_colour_primary yellow
_exptl_crystal_density_diffrn 2.005
_exptl_crystal_description needle
_exptl_crystal_F_000 978
_exptl_crystal_size_max 0.2
_exptl_crystal_size_mid 0.08
_exptl_crystal_size_min 0.08
_refine_diff_density_max 1.102
_refine_diff_density_min -0.906
_refine_diff_density_rms 0.165
_refine_ls_extinction_method none
_refine_ls_goodness_of_fit_ref 1.165
_refine_ls_hydrogen_treatment constr
_refine_ls_matrix_type full
_refine_ls_number_parameters 413
_refine_ls_number_reflns 6723
_refine_ls_number_restraints 0
_refine_ls_restrained_S_all 1.165
_refine_ls_R_factor_all 0.0280
_refine_ls_R_factor_gt 0.0238
_refine_ls_shift/su_max 0.001
_refine_ls_shift/su_mean 0.000
_refine_ls_structure_factor_coef Fsqd
_refine_ls_weighting_details 'w=1/[\s^2^(Fo^2^)+(0.0382P)^2^+0.6242P] where P=(Fo^2^+2Fc^2^)/3'
_refine_ls_weighting_scheme calc
_refine_ls_wR_factor_gt 0.0668
_refine_ls_wR_factor_ref 0.0762
_reflns_Friedel_coverage 0.000
_reflns_number_gt 6106
_reflns_number_total 6723
_reflns_threshold_expression 'I > 2\s(I)'
_cod_data_source_file d4ce00106k2.cif
_cod_data_source_block 4567_a
_cod_depositor_comments 'Adding full bibliography for 7248221--7248224.cif.'
_cod_database_code 7248222
_shelx_shelxl_version_number 2018/3
_shelx_space_group_comment
;
The symmetry employed for this shelxl refinement is uniquely defined
by the following loop, which should always be used as a source of
symmetry information in preference to the above space-group names.
They are only intended as comments.
;
_shelx_estimated_absorpt_t_max 0.867
_shelx_estimated_absorpt_t_min 0.710
_olex2_refinement_description
;
1. Fixed Uiso
 At 1.2 times of:
  All C(H) groups, All C(H,H) groups
 At 1.5 times of:
  All C(H,H,H) groups
2.a Secondary CH2 refined with riding coordinates:
 C25(H25A,H25B), C26(H26A,H26B), C27(H27A,H27B)
2.b Aromatic/amide H refined with riding coordinates:
 C1(H1), C2(H2), C3(H3), C5(H5), C6(H6), C7(H7), C8(H8), C9(H9), C11(H11),
 C12(H12), C13(H13), C14(H14), C15(H15), C17(H17), C18(H18), C19(H19), C20(H20),
  C21(H21), C23(H23), C24(H24)
2.c Idealised Me refined as rotating group:
 C28(H28A,H28B,H28C)
;
_olex2_submission_special_instructions 'No special instructions were received'

loop_
_space_group_symop_operation_xyz
'x, y, z'
'-x, -y, -z'

loop_
_atom_site_label
_atom_site_type_symbol
_atom_site_fract_x
_atom_site_fract_y
_atom_site_fract_z
_atom_site_U_iso_or_equiv
_atom_site_adp_type
_atom_site_occupancy
_atom_site_site_symmetry_order
_atom_site_calc_flag
_atom_site_refinement_flags_posn
_atom_site_refinement_flags_adp
_atom_site_refinement_flags_occupancy
_atom_site_disorder_assembly
_atom_site_disorder_group
Ag1 Ag 0.48390(2) 0.99486(2) 0.71237(2) 0.04338(8) Uani 1 1 d . . . . .
P1 P 0.24801(6) 0.88110(6) 0.62978(5) 0.02878(14) Uani 1 1 d . . . . .
P2 P 0.29810(7) 0.82065(6) 0.21433(5) 0.02982(14) Uani 1 1 d . . . . .
N1 N 0.4827(5) 0.9031(6) 0.8551(5) 0.1172(19) Uani 1 1 d . . . . .
C1 C -0.0029(3) 0.6360(4) 0.7888(3) 0.0520(8) Uani 1 1 d . . . . .
H1 H -0.054864 0.587141 0.820911 0.062 Uiso 1 1 calc R U . . .
C2 C 0.0278(4) 0.5799(3) 0.6995(3) 0.0586(9) Uani 1 1 d . . . . .
H2 H -0.002088 0.492815 0.671695 0.070 Uiso 1 1 calc R U . . .
C3 C 0.1039(3) 0.6521(3) 0.6493(3) 0.0468(7) Uani 1 1 d . . . . .
H3 H 0.124181 0.613029 0.588295 0.056 Uiso 1 1 calc R U . . .
C4 C 0.1485(2) 0.7805(2) 0.6903(2) 0.0301(5) Uani 1 1 d . . . . .
C5 C 0.1171(4) 0.8353(3) 0.7812(3) 0.0549(9) Uani 1 1 d . . . . .
H5 H 0.146701 0.922331 0.809909 0.066 Uiso 1 1 calc R U . . .
C6 C 0.0425(4) 0.7631(4) 0.8305(3) 0.0633(10) Uani 1 1 d . . . . .
H6 H 0.023560 0.801868 0.892445 0.076 Uiso 1 1 calc R U . . .
C7 C 0.0803(5) 1.1529(4) 0.6581(3) 0.0624(10) Uani 1 1 d . . . . .
H7 H 0.046736 1.208456 0.665197 0.075 Uiso 1 1 calc R U . . .
C8 C -0.0047(4) 1.0258(4) 0.6254(3) 0.0562(9) Uani 1 1 d . . . . .
H8 H -0.095762 0.995334 0.610209 0.067 Uiso 1 1 calc R U . . .
C9 C 0.0445(3) 0.9426(3) 0.6147(2) 0.0421(6) Uani 1 1 d . . . . .
H9 H -0.013912 0.856224 0.591908 0.050 Uiso 1 1 calc R U . . .
C10 C 0.1800(3) 0.9870(3) 0.6378(2) 0.0332(5) Uani 1 1 d . . . . .
C11 C 0.2657(4) 1.1159(3) 0.6706(3) 0.0491(7) Uani 1 1 d . . . . .
H11 H 0.356896 1.147183 0.685859 0.059 Uiso 1 1 calc R U . . .
C12 C 0.2143(5) 1.1987(3) 0.6806(3) 0.0648(11) Uani 1 1 d . . . . .
H12 H 0.271470 1.285185 0.702518 0.078 Uiso 1 1 calc R U . . .
C13 C -0.0252(4) 0.9009(4) 0.0912(3) 0.0578(9) Uani 1 1 d . . . . .
H13 H -0.089955 0.918365 0.067148 0.069 Uiso 1 1 calc R U . . .
C14 C 0.1004(4) 0.9983(4) 0.1478(3) 0.0545(8) Uani 1 1 d . . . . .
H14 H 0.121583 1.081754 0.161976 0.065 Uiso 1 1 calc R U . . .
C15 C 0.1971(3) 0.9719(3) 0.1843(2) 0.0415(6) Uani 1 1 d . . . . .
H15 H 0.282793 1.038373 0.223298 0.050 Uiso 1 1 calc R U . . .
C16 C 0.1674(3) 0.8479(3) 0.1633(2) 0.0328(5) Uani 1 1 d . . . . .
C17 C 0.0384(3) 0.7491(3) 0.1057(2) 0.0448(7) Uani 1 1 d . . . . .
H17 H 0.015930 0.665321 0.091396 0.054 Uiso 1 1 calc R U . . .
C18 C -0.0571(3) 0.7780(4) 0.0695(3) 0.0553(9) Uani 1 1 d . . . . .
H18 H -0.143279 0.712625 0.030212 0.066 Uiso 1 1 calc R U . . .
C19 C 0.3252(5) 0.5232(4) -0.0696(4) 0.0794(13) Uani 1 1 d . . . . .
H19 H 0.335346 0.466008 -0.126345 0.095 Uiso 1 1 calc R U . . .
C20 C 0.3650(5) 0.5378(4) 0.0345(4) 0.0673(10) Uani 1 1 d . . . . .
H20 H 0.400969 0.489659 0.047953 0.081 Uiso 1 1 calc R U . . .
C21 C 0.3519(3) 0.6240(3) 0.1197(3) 0.0479(7) Uani 1 1 d . . . . .
H21 H 0.379921 0.634083 0.190152 0.057 Uiso 1 1 calc R U . . .
C22 C 0.2970(3) 0.6952(3) 0.1003(2) 0.0371(6) Uani 1 1 d . . . . .
C23 C 0.2569(4) 0.6792(4) -0.0055(3) 0.0613(10) Uani 1 1 d . . . . .
H23 H 0.220633 0.726713 -0.019726 0.074 Uiso 1 1 calc R U . . .
C24 C 0.2707(5) 0.5925(5) -0.0900(3) 0.0812(14) Uani 1 1 d . . . . .
H24 H 0.242831 0.581515 -0.160768 0.097 Uiso 1 1 calc R U . . .
C25 C 0.2358(3) 0.7455(3) 0.3049(2) 0.0369(6) Uani 1 1 d . . . . .
H25A H 0.141258 0.686513 0.273131 0.044 Uiso 1 1 calc R U . . .
H25B H 0.279179 0.696957 0.311482 0.044 Uiso 1 1 calc R U . . .
C26 C 0.2598(3) 0.8421(2) 0.4174(2) 0.0321(5) Uani 1 1 d . . . . .
H26A H 0.222745 0.895479 0.411020 0.039 Uiso 1 1 calc R U . . .
H26B H 0.354537 0.896352 0.452356 0.039 Uiso 1 1 calc R U . . .
C27 C 0.1956(3) 0.7744(2) 0.4866(2) 0.0303(5) Uani 1 1 d . . . . .
H27A H 0.217882 0.707707 0.479426 0.036 Uiso 1 1 calc R U . . .
H27B H 0.099832 0.734284 0.459185 0.036 Uiso 1 1 calc R U . . .
C28 C 0.5993(6) 0.8472(7) 0.9846(7) 0.135(3) Uani 1 1 d . . . . .
H28A H 0.573233 0.865055 1.049888 0.203 Uiso 1 1 calc R U . . .
H28B H 0.693933 0.897735 1.001639 0.203 Uiso 1 1 calc R U . . .
H28C H 0.573731 0.758482 0.951376 0.203 Uiso 1 1 calc R U . . .
C29 C 0.5315(5) 0.8793(6) 0.9069(5) 0.0906(16) Uani 1 1 d . . . . .
Mo1 Mo 0.38889(3) 0.42313(2) 0.31921(2) 0.04373(8) Uani 1 1 d . . . . .
Mo2 Mo 0.29994(2) 0.44449(2) 0.54160(2) 0.04081(8) Uani 1 1 d . . . . .
Mo3 Mo 0.52695(2) 0.69936(2) 0.52892(2) 0.03614(7) Uani 1 1 d . . . . .
O1 O 0.3127(3) 0.3670(3) 0.1871(2) 0.0742(8) Uani 1 1 d . . . . .
O2 O 0.4004(2) 0.28050(19) 0.32905(17) 0.0447(5) Uani 1 1 d . . . . .
O3 O 0.2503(2) 0.3874(2) 0.38384(19) 0.0504(5) Uani 1 1 d . . . . .
O4 O 0.1525(2) 0.3975(2) 0.5681(3) 0.0649(7) Uani 1 1 d . . . . .
O5 O 0.4221(2) 0.5096(2) 0.67653(18) 0.0468(5) Uani 1 1 d . . . . .
O6 O 0.3530(2) 0.6096(2) 0.55211(19) 0.0449(5) Uani 1 1 d . . . . .
O7 O 0.5409(3) 0.8432(2) 0.5522(2) 0.0542(6) Uani 1 1 d . . . . .
O8 O 0.6826(2) 0.71042(18) 0.49664(18) 0.0422(5) Uani 1 1 d . . . . .
O9 O 0.4319(2) 0.5994(2) 0.37684(18) 0.0458(5) Uani 1 1 d . . . . .
O10 O 0.500000 0.500000 0.500000 0.0274(5) Uani 1 2 d S . P . .

loop_
_atom_site_aniso_label
_atom_site_aniso_U_11
_atom_site_aniso_U_22
_atom_site_aniso_U_33
_atom_site_aniso_U_23
_atom_site_aniso_U_13
_atom_site_aniso_U_12
Ag1 0.02949(12) 0.04238(13) 0.04391(14) 0.00912(10) 0.00494(9) 0.01365(10)
P1 0.0281(3) 0.0274(3) 0.0283(3) 0.0101(3) 0.0084(2) 0.0126(3)
P2 0.0309(3) 0.0307(3) 0.0259(3) 0.0104(3) 0.0075(2) 0.0148(3)
N1 0.090(3) 0.185(6) 0.115(4) 0.100(4) 0.031(3) 0.071(4)
C1 0.0524(18) 0.064(2) 0.0527(19) 0.0400(17) 0.0254(15) 0.0259(16)
C2 0.074(2) 0.0368(16) 0.056(2) 0.0233(15) 0.0261(18) 0.0152(16)
C3 0.064(2) 0.0362(15) 0.0461(17) 0.0188(13) 0.0301(15) 0.0255(15)
C4 0.0315(12) 0.0328(13) 0.0295(12) 0.0145(10) 0.0101(10) 0.0172(11)
C5 0.091(3) 0.0444(17) 0.0449(18) 0.0226(15) 0.0371(18) 0.0397(18)
C6 0.102(3) 0.081(3) 0.052(2) 0.044(2) 0.052(2) 0.063(2)
C7 0.109(3) 0.072(3) 0.051(2) 0.0337(19) 0.040(2) 0.072(3)
C8 0.069(2) 0.084(3) 0.052(2) 0.0381(19) 0.0304(17) 0.058(2)
C9 0.0474(16) 0.0501(17) 0.0419(16) 0.0231(14) 0.0170(13) 0.0312(14)
C10 0.0444(15) 0.0317(13) 0.0293(13) 0.0133(11) 0.0154(11) 0.0221(12)
C11 0.059(2) 0.0361(15) 0.0517(18) 0.0197(14) 0.0188(15) 0.0217(15)
C12 0.116(4) 0.0386(17) 0.052(2) 0.0223(16) 0.032(2) 0.044(2)
C13 0.055(2) 0.094(3) 0.0496(19) 0.033(2) 0.0195(16) 0.054(2)
C14 0.067(2) 0.061(2) 0.054(2) 0.0251(17) 0.0199(17) 0.0462(19)
C15 0.0402(15) 0.0418(15) 0.0437(16) 0.0165(13) 0.0116(12) 0.0223(13)
C16 0.0287(12) 0.0389(14) 0.0297(13) 0.0136(11) 0.0100(10) 0.0160(11)
C17 0.0364(15) 0.0465(17) 0.0402(16) 0.0162(13) 0.0081(12) 0.0132(13)
C18 0.0326(15) 0.081(3) 0.0431(17) 0.0227(17) 0.0086(13) 0.0226(16)
C19 0.099(3) 0.069(3) 0.057(2) -0.002(2) 0.028(2) 0.051(3)
C20 0.087(3) 0.058(2) 0.074(3) 0.023(2) 0.036(2) 0.051(2)
C21 0.064(2) 0.0482(17) 0.0437(17) 0.0196(14) 0.0225(15) 0.0356(16)
C22 0.0383(14) 0.0364(14) 0.0319(14) 0.0097(11) 0.0112(11) 0.0178(12)
C23 0.077(2) 0.084(3) 0.0335(17) 0.0174(17) 0.0150(16) 0.053(2)
C24 0.098(3) 0.107(4) 0.0333(18) 0.008(2) 0.0122(19) 0.064(3)
C25 0.0481(16) 0.0329(14) 0.0317(14) 0.0148(11) 0.0141(11) 0.0200(12)
C26 0.0357(13) 0.0313(13) 0.0292(13) 0.0127(11) 0.0095(10) 0.0163(11)
C27 0.0321(12) 0.0295(12) 0.0288(12) 0.0104(10) 0.0104(10) 0.0157(10)
C28 0.078(4) 0.130(6) 0.210(9) 0.074(6) 0.032(4) 0.061(4)
C29 0.075(3) 0.119(4) 0.089(4) 0.066(3) 0.038(3) 0.036(3)
Mo1 0.04956(16) 0.03748(14) 0.03361(14) 0.01083(11) -0.00025(11) 0.01842(12)
Mo2 0.03163(13) 0.03572(14) 0.06246(18) 0.02323(12) 0.02095(11) 0.01909(11)
Mo3 0.03952(14) 0.02455(12) 0.04845(15) 0.01491(10) 0.01425(11) 0.01912(10)
O1 0.088(2) 0.0686(17) 0.0403(13) 0.0153(12) -0.0076(13) 0.0291(15)
O2 0.0534(12) 0.0278(10) 0.0402(11) 0.0059(8) 0.0093(9) 0.0166(9)
O3 0.0309(10) 0.0482(12) 0.0577(14) 0.0168(11) -0.0017(9) 0.0147(9)
O4 0.0467(13) 0.0541(14) 0.110(2) 0.0407(15) 0.0442(14) 0.0284(12)
O5 0.0586(13) 0.0419(11) 0.0466(12) 0.0206(10) 0.0258(10) 0.0265(10)
O6 0.0415(11) 0.0403(11) 0.0687(15) 0.0260(11) 0.0246(10) 0.0289(10)
O7 0.0686(15) 0.0340(11) 0.0746(16) 0.0259(11) 0.0312(13) 0.0327(11)
O8 0.0401(11) 0.0299(10) 0.0578(13) 0.0194(9) 0.0205(9) 0.0160(8)
O9 0.0537(13) 0.0433(11) 0.0492(12) 0.0236(10) 0.0098(10) 0.0291(10)
O10 0.0265(12) 0.0209(11) 0.0325(13) 0.0093(10) 0.0060(10) 0.0118(9)

loop_
_atom_type_symbol
_atom_type_description
_atom_type_scat_dispersion_real
_atom_type_scat_dispersion_imag
_atom_type_scat_source
C C 0.0033 0.0016 'International Tables Vol C Tables 4.2.6.8 and 6.1.1.4'
H H 0.0000 0.0000 'International Tables Vol C Tables 4.2.6.8 and 6.1.1.4'
Ag Ag -0.8971 1.1015 'International Tables Vol C Tables 4.2.6.8 and 6.1.1.4'
Mo Mo -1.6832 0.6857 'International Tables Vol C Tables 4.2.6.8 and 6.1.1.4'
N N 0.0061 0.0033 'International Tables Vol C Tables 4.2.6.8 and 6.1.1.4'
O O 0.0106 0.0060 'International Tables Vol C Tables 4.2.6.8 and 6.1.1.4'
P P 0.1023 0.0942 'International Tables Vol C Tables 4.2.6.8 and 6.1.1.4'

loop_
_geom_angle_atom_site_label_1
_geom_angle_atom_site_label_2
_geom_angle_atom_site_label_3
_geom_angle
_geom_angle_site_symmetry_1
_geom_angle_site_symmetry_3
_geom_angle_publ_flag
P1 Ag1 P2 154.72(3) . 2_676 ?
P1 Ag1 N1 97.15(12) . . ?
P2 Ag1 N1 101.33(13) 2_676 . ?
C4 P1 Ag1 115.87(9) . . ?
C4 P1 C27 104.19(12) . . ?
C10 P1 Ag1 112.46(9) . . ?
C10 P1 C4 102.97(12) . . ?
C10 P1 C27 105.98(12) . . ?
C27 P1 Ag1 114.21(9) . . ?
C16 P2 Ag1 114.32(9) . 2_676 ?
C16 P2 C22 106.30(13) . . ?
C16 P2 C25 104.46(13) . . ?
C22 P2 Ag1 109.40(9) . 2_676 ?
C22 P2 C25 104.49(13) . . ?
C25 P2 Ag1 116.93(10) . 2_676 ?
C29 N1 Ag1 149.8(5) . . ?
C2 C1 H1 120.1 . . ?
C6 C1 H1 120.1 . . ?
C6 C1 C2 119.8(3) . . ?
C1 C2 H2 119.7 . . ?
C1 C2 C3 120.6(3) . . ?
C3 C2 H2 119.7 . . ?
C2 C3 H3 120.1 . . ?
C4 C3 C2 119.8(3) . . ?
C4 C3 H3 120.1 . . ?
C3 C4 P1 122.5(2) . . ?
C3 C4 C5 118.5(3) . . ?
C5 C4 P1 119.0(2) . . ?
C4 C5 H5 119.4 . . ?
C4 C5 C6 121.2(3) . . ?
C6 C5 H5 119.4 . . ?
C1 C6 C5 120.1(3) . . ?
C1 C6 H6 119.9 . . ?
C5 C6 H6 119.9 . . ?
C8 C7 H7 119.8 . . ?
C12 C7 H7 119.8 . . ?
C12 C7 C8 120.4(3) . . ?
C7 C8 H8 119.9 . . ?
C7 C8 C9 120.2(4) . . ?
C9 C8 H8 119.9 . . ?
C8 C9 H9 119.8 . . ?
C8 C9 C10 120.5(3) . . ?
C10 C9 H9 119.8 . . ?
C9 C10 P1 121.5(2) . . ?
C9 C10 C11 119.0(3) . . ?
C11 C10 P1 119.4(2) . . ?
C10 C11 H11 120.1 . . ?
C10 C11 C12 119.7(4) . . ?
C12 C11 H11 120.1 . . ?
C7 C12 C11 120.2(4) . . ?
C7 C12 H12 119.9 . . ?
C11 C12 H12 119.9 . . ?
C14 C13 H13 119.6 . . ?
C14 C13 C18 120.8(3) . . ?
C18 C13 H13 119.6 . . ?
C13 C14 H14 120.3 . . ?
C13 C14 C15 119.5(3) . . ?
C15 C14 H14 120.3 . . ?
C14 C15 H15 119.5 . . ?
C16 C15 C14 121.0(3) . . ?
C16 C15 H15 119.5 . . ?
C15 C16 P2 118.6(2) . . ?
C15 C16 C17 119.1(3) . . ?
C17 C16 P2 122.4(2) . . ?
C16 C17 H17 120.5 . . ?
C16 C17 C18 118.9(3) . . ?
C18 C17 H17 120.5 . . ?
C13 C18 C17 120.8(3) . . ?
C13 C18 H18 119.6 . . ?
C17 C18 H18 119.6 . . ?
C20 C19 H19 119.9 . . ?
C24 C19 H19 119.9 . . ?
C24 C19 C20 120.1(4) . . ?
C19 C20 H20 119.8 . . ?
C19 C20 C21 120.3(4) . . ?
C21 C20 H20 119.8 . . ?
C20 C21 H21 119.9 . . ?
C20 C21 C22 120.2(3) . . ?
C22 C21 H21 119.9 . . ?
C21 C22 P2 119.5(2) . . ?
C21 C22 C23 118.8(3) . . ?
C23 C22 P2 121.3(3) . . ?
C22 C23 H23 119.8 . . ?
C22 C23 C24 120.3(4) . . ?
C24 C23 H23 119.8 . . ?
C19 C24 C23 120.2(4) . . ?
C19 C24 H24 119.9 . . ?
C23 C24 H24 119.9 . . ?
P2 C25 H25A 109.1 . . ?
P2 C25 H25B 109.1 . . ?
H25A C25 H25B 107.8 . . ?
C26 C25 P2 112.62(19) . . ?
C26 C25 H25A 109.1 . . ?
C26 C25 H25B 109.1 . . ?
C25 C26 H26A 109.5 . . ?
C25 C26 H26B 109.5 . . ?
C25 C26 C27 110.6(2) . . ?
H26A C26 H26B 108.1 . . ?
C27 C26 H26A 109.5 . . ?
C27 C26 H26B 109.5 . . ?
P1 C27 H27A 108.9 . . ?
P1 C27 H27B 108.9 . . ?
C26 C27 P1 113.27(18) . . ?
C26 C27 H27A 108.9 . . ?
C26 C27 H27B 108.9 . . ?
H27A C27 H27B 107.7 . . ?
H28A C28 H28B 109.5 . . ?
H28A C28 H28C 109.5 . . ?
H28B C28 H28C 109.5 . . ?
C29 C28 H28A 109.5 . . ?
C29 C28 H28B 109.5 . . ?
C29 C28 H28C 109.5 . . ?
N1 C29 C28 177.7(7) . . ?
O1 Mo1 O2 102.93(12) . . ?
O1 Mo1 O3 104.58(14) . . ?
O1 Mo1 O5 102.50(13) . 2_666 ?
O1 Mo1 O9 103.74(12) . . ?
O1 Mo1 O10 178.08(12) . . ?
O2 Mo1 O5 84.59(10) . 2_666 ?
O2 Mo1 O10 76.27(6) . . ?
O3 Mo1 O2 88.81(10) . . ?
O3 Mo1 O5 152.91(9) . 2_666 ?
O3 Mo1 O9 89.20(10) . . ?
O3 Mo1 O10 77.19(7) . . ?
O5 Mo1 O10 75.72(6) 2_666 . ?
O9 Mo1 O2 152.88(9) . . ?
O9 Mo1 O5 84.97(9) . 2_666 ?
O9 Mo1 O10 76.92(6) . . ?
O3 Mo2 O8 82.59(10) . 2_666 ?
O3 Mo2 O10 75.63(6) . . ?
O4 Mo2 O3 103.03(13) . . ?
O4 Mo2 O5 103.70(13) . . ?
O4 Mo2 O6 104.58(11) . . ?
O4 Mo2 O8 102.35(10) . 2_666 ?
O4 Mo2 O10 177.48(9) . . ?
O5 Mo2 O3 152.81(9) . . ?
O5 Mo2 O8 86.94(9) . 2_666 ?
O5 Mo2 O10 77.46(7) . . ?
O6 Mo2 O3 86.87(10) . . ?
O6 Mo2 O5 91.18(10) . . ?
O6 Mo2 O8 152.66(9) . 2_666 ?
O6 Mo2 O10 77.56(6) . . ?
O8 Mo2 O10 75.41(6) 2_666 . ?
O2 Mo3 O6 84.77(10) 2_666 . ?
O2 Mo3 O9 153.13(9) 2_666 . ?
O2 Mo3 O10 76.49(6) 2_666 . ?
O6 Mo3 O10 75.78(6) . . ?
O7 Mo3 O2 102.94(11) . 2_666 ?
O7 Mo3 O6 101.79(10) . . ?
O7 Mo3 O8 104.94(10) . . ?
O7 Mo3 O9 103.44(11) . . ?
O7 Mo3 O10 177.51(8) . . ?
O8 Mo3 O2 88.83(10) . 2_666 ?
O8 Mo3 O6 153.27(8) . . ?
O8 Mo3 O9 89.30(10) . . ?
O8 Mo3 O10 77.49(6) . . ?
O9 Mo3 O6 84.94(10) . . ?
O9 Mo3 O10 76.94(6) . . ?
Mo3 O2 Mo1 116.81(10) 2_666 . ?
Mo1 O3 Mo2 117.15(10) . . ?
Mo2 O5 Mo1 116.65(11) . 2_666 ?
Mo2 O6 Mo3 116.56(10) . . ?
Mo3 O8 Mo2 117.01(10) . 2_666 ?
Mo3 O9 Mo1 116.19(10) . . ?
Mo1 O10 Mo1 180.0 2_666 . ?
Mo1 O10 Mo2 90.076(12) 2_666 . ?
Mo1 O10 Mo2 90.075(12) . 2_666 ?
Mo1 O10 Mo2 89.925(12) 2_666 2_666 ?
Mo1 O10 Mo2 89.924(12) . . ?
Mo2 O10 Mo2 180.0 2_666 . ?
Mo3 O10 Mo1 90.055(10) . 2_666 ?
Mo3 O10 Mo1 89.943(10) . . ?
Mo3 O10 Mo1 89.946(10) 2_666 2_666 ?
Mo3 O10 Mo1 90.056(10) 2_666 . ?
Mo3 O10 Mo2 90.018(9) . . ?
Mo3 O10 Mo2 89.983(9) 2_666 . ?
Mo3 O10 Mo2 90.018(9) 2_666 2_666 ?
Mo3 O10 Mo2 89.981(9) . 2_666 ?
Mo3 O10 Mo3 180.0 2_666 . ?

loop_
_geom_bond_atom_site_label_1
_geom_bond_atom_site_label_2
_geom_bond_distance
_geom_bond_site_symmetry_2
_geom_bond_publ_flag
Ag1 P1 2.4018(7) . ?
Ag1 P2 2.4061(7) 2_676 ?
Ag1 N1 2.587(5) . ?
P1 C4 1.821(3) . ?
P1 C10 1.816(3) . ?
P1 C27 1.824(3) . ?
P2 C16 1.819(3) . ?
P2 C22 1.822(3) . ?
P2 C25 1.835(3) . ?
N1 C29 1.059(6) . ?
C1 H1 0.9300 . ?
C1 C2 1.364(5) . ?
C1 C6 1.353(5) . ?
C2 H2 0.9300 . ?
C2 C3 1.399(4) . ?
C3 H3 0.9300 . ?
C3 C4 1.371(4) . ?
C4 C5 1.379(4) . ?
C5 H5 0.9300 . ?
C5 C6 1.383(5) . ?
C6 H6 0.9300 . ?
C7 H7 0.9300 . ?
C7 C8 1.367(6) . ?
C7 C12 1.366(6) . ?
C8 H8 0.9300 . ?
C8 C9 1.382(4) . ?
C9 H9 0.9300 . ?
C9 C10 1.386(4) . ?
C10 C11 1.387(4) . ?
C11 H11 0.9300 . ?
C11 C12 1.398(5) . ?
C12 H12 0.9300 . ?
C13 H13 0.9300 . ?
C13 C14 1.361(5) . ?
C13 C18 1.365(5) . ?
C14 H14 0.9300 . ?
C14 C15 1.394(4) . ?
C15 H15 0.9300 . ?
C15 C16 1.386(4) . ?
C16 C17 1.393(4) . ?
C17 H17 0.9300 . ?
C17 C18 1.404(5) . ?
C18 H18 0.9300 . ?
C19 H19 0.9300 . ?
C19 C20 1.373(6) . ?
C19 C24 1.367(7) . ?
C20 H20 0.9300 . ?
C20 C21 1.386(5) . ?
C21 H21 0.9300 . ?
C21 C22 1.387(4) . ?
C22 C23 1.389(4) . ?
C23 H23 0.9300 . ?
C23 C24 1.389(5) . ?
C24 H24 0.9300 . ?
C25 H25A 0.9700 . ?
C25 H25B 0.9700 . ?
C25 C26 1.523(4) . ?
C26 H26A 0.9700 . ?
C26 H26B 0.9700 . ?
C26 C27 1.531(3) . ?
C27 H27A 0.9700 . ?
C27 H27B 0.9700 . ?
C28 H28A 0.9600 . ?
C28 H28B 0.9600 . ?
C28 H28C 0.9600 . ?
C28 C29 1.519(9) . ?
Mo1 O1 1.680(2) . ?
Mo1 O2 1.930(2) . ?
Mo1 O3 1.878(2) . ?
Mo1 O5 1.975(2) 2_666 ?
Mo1 O9 1.929(2) . ?
Mo1 O10 2.3179(3) . ?
Mo2 O3 1.962(2) . ?
Mo2 O4 1.682(2) . ?
Mo2 O5 1.879(2) . ?
Mo2 O6 1.877(2) . ?
Mo2 O8 1.977(2) 2_666 ?
Mo2 O10 2.3190(3) . ?
Mo3 O2 1.920(2) 2_666 ?
Mo3 O6 1.977(2) . ?
Mo3 O7 1.689(2) . ?
Mo3 O8 1.866(2) . ?
Mo3 O9 1.929(2) . ?
Mo3 O10 2.3171(3) . ?

loop_
_geom_torsion_atom_site_label_1
_geom_torsion_atom_site_label_2
_geom_torsion_atom_site_label_3
_geom_torsion_atom_site_label_4
_geom_torsion
_geom_torsion_site_symmetry_1
_geom_torsion_site_symmetry_2
_geom_torsion_site_symmetry_3
_geom_torsion_site_symmetry_4
_geom_torsion_publ_flag
Ag1 P1 C4 C3 -97.3(3) . . . . ?
Ag1 P1 C4 C5 82.3(3) . . . . ?
Ag1 P1 C10 C9 -167.1(2) . . . . ?
Ag1 P1 C10 C11 11.1(3) . . . . ?
Ag1 P1 C27 C26 -57.0(2) . . . . ?
Ag1 P2 C16 C15 -9.5(2) 2_676 . . . ?
Ag1 P2 C16 C17 171.6(2) 2_676 . . . ?
Ag1 P2 C22 C21 77.8(3) 2_676 . . . ?
Ag1 P2 C22 C23 -94.5(3) 2_676 . . . ?
Ag1 P2 C25 C26 45.2(2) 2_676 . . . ?
P1 C4 C5 C6 -179.6(3) . . . . ?
P1 C10 C11 C12 -177.8(2) . . . . ?
P2 C16 C17 C18 179.6(2) . . . . ?
P2 C22 C23 C24 172.8(3) . . . . ?
P2 C25 C26 C27 175.07(18) . . . . ?
C1 C2 C3 C4 0.2(6) . . . . ?
C2 C1 C6 C5 1.6(6) . . . . ?
C2 C3 C4 P1 180.0(3) . . . . ?
C2 C3 C4 C5 0.4(5) . . . . ?
C3 C4 C5 C6 0.0(5) . . . . ?
C4 P1 C10 C9 -41.7(3) . . . . ?
C4 P1 C10 C11 136.5(2) . . . . ?
C4 P1 C27 C26 175.58(19) . . . . ?
C4 C5 C6 C1 -1.0(6) . . . . ?
C6 C1 C2 C3 -1.2(6) . . . . ?
C7 C8 C9 C10 0.5(5) . . . . ?
C8 C7 C12 C11 -0.3(5) . . . . ?
C8 C9 C10 P1 177.5(2) . . . . ?
C8 C9 C10 C11 -0.7(4) . . . . ?
C9 C10 C11 C12 0.5(5) . . . . ?
C10 P1 C4 C3 139.5(3) . . . . ?
C10 P1 C4 C5 -40.9(3) . . . . ?
C10 P1 C27 C26 67.3(2) . . . . ?
C10 C11 C12 C7 0.0(5) . . . . ?
C12 C7 C8 C9 0.0(5) . . . . ?
C13 C14 C15 C16 0.4(5) . . . . ?
C14 C13 C18 C17 0.5(5) . . . . ?
C14 C15 C16 P2 -179.5(2) . . . . ?
C14 C15 C16 C17 -0.6(4) . . . . ?
C15 C16 C17 C18 0.8(4) . . . . ?
C16 P2 C22 C21 -158.3(2) . . . . ?
C16 P2 C22 C23 29.4(3) . . . . ?
C16 P2 C25 C26 -82.3(2) . . . . ?
C16 C17 C18 C13 -0.8(5) . . . . ?
C18 C13 C14 C15 -0.3(5) . . . . ?
C19 C20 C21 C22 0.7(6) . . . . ?
C20 C19 C24 C23 0.8(8) . . . . ?
C20 C21 C22 P2 -173.0(3) . . . . ?
C20 C21 C22 C23 -0.5(5) . . . . ?
C21 C22 C23 C24 0.5(6) . . . . ?
C22 P2 C16 C15 -130.3(2) . . . . ?
C22 P2 C16 C17 50.8(3) . . . . ?
C22 P2 C25 C26 166.2(2) . . . . ?
C22 C23 C24 C19 -0.7(7) . . . . ?
C24 C19 C20 C21 -0.8(7) . . . . ?
C25 P2 C16 C15 119.5(2) . . . . ?
C25 P2 C16 C17 -59.3(3) . . . . ?
C25 P2 C22 C21 -48.2(3) . . . . ?
C25 P2 C22 C23 139.6(3) . . . . ?
C25 C26 C27 P1 168.03(19) . . . . ?
C27 P1 C4 C3 29.0(3) . . . . ?
C27 P1 C4 C5 -151.4(3) . . . . ?
C27 P1 C10 C9 67.4(2) . . . . ?
C27 P1 C10 C11 -114.3(2) . . . . ?
O1 Mo1 O3 Mo2 -177.95(14) . . . . ?
O2 Mo1 O3 Mo2 79.00(13) . . . . ?
O2 Mo3 O8 Mo2 79.29(12) 2_666 . . 2_666 ?
O3 Mo2 O5 Mo1 11.0(3) . . . 2_666 ?
O3 Mo2 O6 Mo3 -78.65(13) . . . . ?
O4 Mo2 O5 Mo1 -179.74(12) . . . 2_666 ?
O4 Mo2 O6 Mo3 178.69(15) . . . . ?
O5 Mo1 O3 Mo2 3.3(3) 2_666 . . . ?
O5 Mo2 O6 Mo3 74.20(13) . . . . ?
O6 Mo2 O5 Mo1 -74.42(12) . . . 2_666 ?
O6 Mo3 O8 Mo2 3.4(3) . . . 2_666 ?
O7 Mo3 O8 Mo2 -177.63(13) . . . 2_666 ?
O8 Mo2 O5 Mo1 78.29(12) 2_666 . . 2_666 ?
O8 Mo2 O6 Mo3 -11.4(3) 2_666 . . . ?
O9 Mo1 O3 Mo2 -73.96(13) . . . . ?
O9 Mo3 O8 Mo2 -73.90(12) . . . 2_666 ?
O10 Mo1 O3 Mo2 2.81(10) . . . . ?
O10 Mo2 O5 Mo1 2.56(9) . . . 2_666 ?
O10 Mo2 O6 Mo3 -2.68(10) . . . . ?
O10 Mo3 O8 Mo2 2.88(9) . . . 2_666 ?
